data_7038365
loop_
_publ_author_name
'Ahrens, Theresia'
'Ahrens, Mike'
'Braun, Thomas'
'Braun, Beatrice'
'Herrmann, Roy'

_publ_section_title
;
 Synthesis of a rhodium(i) germyl complex: a useful tool for C-H and C-F
 bond activation reactions.
;
_journal_issue 11
_journal_name_full 'Dalton transactions (Cambridge, England : 2003)'
_journal_page_first 4716
_journal_page_last 4728
_journal_paper_doi 10.1039/c5dt04845a
_journal_volume 45
_journal_year 2016
_chemical_formula_moiety 'C36 H62 Ge P3 Rh'
_chemical_formula_sum 'C36 H62 Ge P3 Rh'
_chemical_formula_weight 763.26
_chemical_name_systematic
;
 ?
;
_space_group_crystal_system monoclinic
_space_group_IT_number 14
_space_group_name_Hall '-P 2ybc'
_space_group_name_H-M_alt 'P 1 21/c 1'
_symmetry_space_group_name_Hall '-P 2ybc'
_symmetry_space_group_name_H-M 'P 1 21/c 1'
_atom_sites_solution_hydrogens mixed
_audit_creation_method SHELXL-2013
_audit_update_record
;
2015-11-23 deposited with the CCDC.
2016-02-02 downloaded from the CCDC.
;
_cell_angle_alpha 90
_cell_angle_beta 97.339(6)
_cell_angle_gamma 90
_cell_formula_units_Z 12
_cell_length_a 28.273(5)
_cell_length_b 17.334(3)
_cell_length_c 23.140(4)
_cell_measurement_reflns_used 9905
_cell_measurement_temperature 100(2)
_cell_measurement_theta_max 39.68
_cell_measurement_theta_min 2.32
_cell_volume 11248(3)
_computing_cell_refinement 'Bruker SAINT'
_computing_data_collection 'Bruker APEX2'
_computing_data_reduction 'Bruker SAINT'
_computing_structure_refinement 'SHELXL-2013 (Sheldrick 2013)'
_computing_structure_solution 'SHELXS-97 (Sheldrick 2008)'
_diffrn_ambient_temperature 100(2)
_diffrn_measured_fraction_theta_full 0.998
_diffrn_measured_fraction_theta_max 0.997
_diffrn_measurement_device_type 'Bruker D8 VENTURE'
_diffrn_measurement_method '\f and \w scans'
_diffrn_radiation_type MoK\a
_diffrn_radiation_wavelength 0.71073
_diffrn_reflns_av_R_equivalents 0.1079
_diffrn_reflns_av_unetI/netI 0.0876
_diffrn_reflns_Laue_measured_fraction_full 0.998
_diffrn_reflns_Laue_measured_fraction_max 0.997
_diffrn_reflns_limit_h_max 52
_diffrn_reflns_limit_h_min -52
_diffrn_reflns_limit_k_max 32
_diffrn_reflns_limit_k_min -32
_diffrn_reflns_limit_l_max 42
_diffrn_reflns_limit_l_min -42
_diffrn_reflns_number 498870
_diffrn_reflns_point_group_measured_fraction_full 0.998
_diffrn_reflns_point_group_measured_fraction_max 0.997
_diffrn_reflns_theta_full 25.000
_diffrn_reflns_theta_max 41.232
_diffrn_reflns_theta_min 2.128
_exptl_absorpt_coefficient_mu 1.393
_exptl_absorpt_correction_T_max 0.7481
_exptl_absorpt_correction_T_min 0.6139
_exptl_absorpt_correction_type multi-scan
_exptl_absorpt_process_details SADABS
_exptl_crystal_colour yellow
_exptl_crystal_density_diffrn 1.352
_exptl_crystal_description block
_exptl_crystal_F_000 4800
_exptl_crystal_size_max 0.500
_exptl_crystal_size_mid 0.360
_exptl_crystal_size_min 0.340
_refine_diff_density_max 2.609
_refine_diff_density_min -1.255
_refine_diff_density_rms 0.164
_refine_ls_extinction_method none
_refine_ls_goodness_of_fit_ref 0.996
_refine_ls_hydrogen_treatment mixed
_refine_ls_matrix_type full
_refine_ls_number_parameters 1159
_refine_ls_number_reflns 74954
_refine_ls_number_restraints 0
_refine_ls_restrained_S_all 0.996
_refine_ls_R_factor_all 0.1140
_refine_ls_R_factor_gt 0.0526
_refine_ls_shift/su_max 0.004
_refine_ls_shift/su_mean 0.000
_refine_ls_structure_factor_coef Fsqd
_refine_ls_weighting_details 'w=1/[\s^2^(Fo^2^)+(0.0289P)^2^+8.4068P] where P=(Fo^2^+2Fc^2^)/3'
_refine_ls_weighting_scheme calc
_refine_ls_wR_factor_gt 0.0814
_refine_ls_wR_factor_ref 0.0960
_reflns_Friedel_coverage 0.000
_reflns_number_gt 47292
_reflns_number_total 74954
_reflns_threshold_expression 'I > 2\s(I)'
_cod_data_source_file c5dt04845a2.cif
_cod_data_source_block ta59h2_complex2
_cod_depositor_comments 'Adding full bibliography for 7038365--7038369.cif.'
_cod_database_code 7038365
_shelx_space_group_comment
;
The symmetry employed for this shelxl refinement is uniquely defined
by the following loop, which should always be used as a source of
symmetry information in preference to the above space-group names.
They are only intended as comments.
;
_shelx_estimated_absorpt_t_min 0.543
_shelx_estimated_absorpt_t_max 0.649
_shelxl_version_number 2013-4

loop_
_space_group_symop_operation_xyz
'x, y, z'
'-x, y+1/2, -z+1/2'
'-x, -y, -z'
'x, -y-1/2, z-1/2'

loop_
_atom_site_label
_atom_site_type_symbol
_atom_site_fract_x
_atom_site_fract_y
_atom_site_fract_z
_atom_site_U_iso_or_equiv
_atom_site_adp_type
_atom_site_occupancy
_atom_site_site_symmetry_order
_atom_site_calc_flag
_atom_site_refinement_flags_posn
_atom_site_refinement_flags_adp
Rh1 Rh 0.21917(2) 0.27868(2) 0.30713(2) 0.00808(2) Uani 1 1 d . .
H1 H 0.2116(9) 0.3613(16) 0.3308(12) 0.049(8) Uiso 1 1 d . .
H2 H 0.2721(9) 0.2853(14) 0.3258(11) 0.039(7) Uiso 1 1 d . .
Ge1 Ge 0.23343(2) 0.26132(2) 0.41301(2) 0.00890(3) Uani 1 1 d . .
P1 P 0.23829(2) 0.15041(2) 0.28263(2) 0.01094(7) Uani 1 1 d . .
P2 P 0.13463(2) 0.28094(2) 0.29677(2) 0.01091(7) Uani 1 1 d . .
P3 P 0.23894(2) 0.35242(2) 0.22881(2) 0.01155(7) Uani 1 1 d . .
C1 C 0.25495(6) 0.35698(9) 0.45728(7) 0.0121(3) Uani 1 1 d . .
C2 C 0.25305(6) 0.43068(9) 0.43270(7) 0.0149(3) Uani 1 1 d . .
H2A H 0.2443 0.4361 0.3919 0.018 Uiso 1 1 calc R U
C3 C 0.26367(7) 0.49646(9) 0.46661(8) 0.0179(3) Uani 1 1 d . .
H3A H 0.2619 0.5459 0.4487 0.022 Uiso 1 1 calc R U
C4 C 0.27681(6) 0.49015(10) 0.52618(8) 0.0184(3) Uani 1 1 d . .
H4A H 0.2834 0.5350 0.5494 0.022 Uiso 1 1 calc R U
C5 C 0.28022(6) 0.41734(10) 0.55155(7) 0.0181(3) Uani 1 1 d . .
H5A H 0.2898 0.4122 0.5922 0.022 Uiso 1 1 calc R U
C6 C 0.26969(6) 0.35195(9) 0.51744(7) 0.0154(3) Uani 1 1 d . .
H6A H 0.2726 0.3026 0.5353 0.018 Uiso 1 1 calc R U
C7 C 0.28671(6) 0.19027(9) 0.44294(7) 0.0125(3) Uani 1 1 d . .
C8 C 0.33364(6) 0.21096(10) 0.43643(7) 0.0161(3) Uani 1 1 d . .
H8 H 0.3393 0.2587 0.4184 0.019 Uiso 1 1 calc R U
C9 C 0.37216(6) 0.16382(11) 0.45558(8) 0.0195(3) Uani 1 1 d . .
H9 H 0.4036 0.1800 0.4512 0.023 Uiso 1 1 calc R U
C10 C 0.36489(7) 0.09344(12) 0.48100(9) 0.0257(4) Uani 1 1 d . .
H10 H 0.3912 0.0613 0.4944 0.031 Uiso 1 1 calc R U
C11 C 0.31888(8) 0.07018(12) 0.48679(10) 0.0299(5) Uani 1 1 d . .
H11 H 0.3134 0.0211 0.5029 0.036 Uiso 1 1 calc R U
C12 C 0.28057(7) 0.11885(10) 0.46891(9) 0.0219(4) Uani 1 1 d . .
H12 H 0.2493 0.1030 0.4745 0.026 Uiso 1 1 calc R U
C13 C 0.18112(5) 0.22746(9) 0.45810(7) 0.0124(3) Uani 1 1 d . .
C14 C 0.15890(6) 0.15529(9) 0.44929(7) 0.0149(3) Uani 1 1 d . .
H14 H 0.1699 0.1204 0.4223 0.018 Uiso 1 1 calc R U
C15 C 0.12119(6) 0.13316(11) 0.47882(8) 0.0198(3) Uani 1 1 d . .
H15 H 0.1074 0.0834 0.4725 0.024 Uiso 1 1 calc R U
C16 C 0.10362(7) 0.18350(12) 0.51747(8) 0.0239(4) Uani 1 1 d . .
H16 H 0.0774 0.1691 0.5370 0.029 Uiso 1 1 calc R U
C17 C 0.12497(7) 0.25522(12) 0.52715(8) 0.0241(4) Uani 1 1 d . .
H17 H 0.1134 0.2901 0.5537 0.029 Uiso 1 1 calc R U
C18 C 0.16317(6) 0.27634(10) 0.49839(8) 0.0178(3) Uani 1 1 d . .
H18 H 0.1776 0.3254 0.5062 0.021 Uiso 1 1 calc R U
C19 C 0.21195(6) 0.07452(9) 0.32420(8) 0.0171(3) Uani 1 1 d . .
H19A H 0.2214 0.0853 0.3661 0.021 Uiso 1 1 calc R U
H19B H 0.1769 0.0803 0.3167 0.021 Uiso 1 1 calc R U
C20 C 0.22357(9) -0.00996(10) 0.31372(10) 0.0296(5) Uani 1 1 d . .
H20A H 0.2113 -0.0241 0.2736 0.044 Uiso 1 1 calc R U
H20B H 0.2087 -0.0426 0.3409 0.044 Uiso 1 1 calc R U
H20C H 0.2582 -0.0173 0.3199 0.044 Uiso 1 1 calc R U
C21 C 0.30182(6) 0.12345(9) 0.29770(8) 0.0158(3) Uani 1 1 d . .
H21A H 0.3120 0.1284 0.3401 0.019 Uiso 1 1 calc R U
H21B H 0.3051 0.0685 0.2872 0.019 Uiso 1 1 calc R U
C22 C 0.33544(7) 0.17095(12) 0.26560(10) 0.0284(4) Uani 1 1 d . .
H22A H 0.3265 0.1652 0.2235 0.043 Uiso 1 1 calc R U
H22B H 0.3682 0.1528 0.2763 0.043 Uiso 1 1 calc R U
H22C H 0.3332 0.2254 0.2764 0.043 Uiso 1 1 calc R U
C23 C 0.22631(7) 0.11340(10) 0.20737(7) 0.0190(3) Uani 1 1 d . .
H23A H 0.2446 0.1449 0.1823 0.023 Uiso 1 1 calc R U
H23B H 0.2385 0.0599 0.2068 0.023 Uiso 1 1 calc R U
C24 C 0.17413(8) 0.11346(12) 0.18082(9) 0.0298(5) Uani 1 1 d . .
H24A H 0.1565 0.0756 0.2011 0.045 Uiso 1 1 calc R U
H24B H 0.1718 0.1000 0.1394 0.045 Uiso 1 1 calc R U
H24C H 0.1605 0.1649 0.1849 0.045 Uiso 1 1 calc R U
C25 C 0.10767(6) 0.32911(10) 0.35590(7) 0.0173(3) Uani 1 1 d . .
H25A H 0.0726 0.3282 0.3459 0.021 Uiso 1 1 calc R U
H25B H 0.1155 0.2987 0.3921 0.021 Uiso 1 1 calc R U
C26 C 0.12322(7) 0.41237(12) 0.36838(9) 0.0269(4) Uani 1 1 d . .
H26A H 0.1572 0.4135 0.3837 0.040 Uiso 1 1 calc R U
H26B H 0.1045 0.4346 0.3972 0.040 Uiso 1 1 calc R U
H26C H 0.1179 0.4425 0.3323 0.040 Uiso 1 1 calc R U
C27 C 0.10184(6) 0.33552(9) 0.23593(7) 0.0151(3) Uani 1 1 d . .
H27A H 0.0681 0.3395 0.2429 0.018 Uiso 1 1 calc R U
H27B H 0.1149 0.3885 0.2367 0.018 Uiso 1 1 calc R U
C28 C 0.10303(7) 0.30256(11) 0.17496(8) 0.0222(4) Uani 1 1 d . .
H28A H 0.1362 0.2967 0.1676 0.033 Uiso 1 1 calc R U
H28B H 0.0864 0.3377 0.1460 0.033 Uiso 1 1 calc R U
H28C H 0.0873 0.2521 0.1721 0.033 Uiso 1 1 calc R U
C29 C 0.10094(6) 0.18921(10) 0.29338(8) 0.0174(3) Uani 1 1 d . .
H29A H 0.1116 0.1573 0.2620 0.021 Uiso 1 1 calc R U
H29B H 0.1099 0.1614 0.3305 0.021 Uiso 1 1 calc R U
C30 C 0.04657(6) 0.19423(11) 0.28280(9) 0.0230(4) Uani 1 1 d . .
H30A H 0.0352 0.2260 0.3132 0.035 Uiso 1 1 calc R U
H30B H 0.0330 0.1423 0.2838 0.035 Uiso 1 1 calc R U
H30C H 0.0367 0.2176 0.2446 0.035 Uiso 1 1 calc R U
C31 C 0.29763(6) 0.39804(10) 0.25067(8) 0.0169(3) Uani 1 1 d . .
H31A H 0.2976 0.4185 0.2906 0.020 Uiso 1 1 calc R U
H31B H 0.3220 0.3567 0.2530 0.020 Uiso 1 1 calc R U
C32 C 0.31439(7) 0.46285(10) 0.21359(9) 0.0230(4) Uani 1 1 d . .
H32A H 0.3151 0.4443 0.1737 0.035 Uiso 1 1 calc R U
H32B H 0.3465 0.4793 0.2301 0.035 Uiso 1 1 calc R U
H32C H 0.2924 0.5066 0.2132 0.035 Uiso 1 1 calc R U
C33 C 0.20302(6) 0.43821(9) 0.20398(7) 0.0164(3) Uani 1 1 d . .
H33A H 0.2176 0.4636 0.1723 0.020 Uiso 1 1 calc R U
H33B H 0.1706 0.4212 0.1877 0.020 Uiso 1 1 calc R U
C34 C 0.19887(7) 0.49696(10) 0.25221(8) 0.0203(3) Uani 1 1 d . .
H34A H 0.1838 0.4726 0.2834 0.030 Uiso 1 1 calc R U
H34B H 0.1794 0.5407 0.2363 0.030 Uiso 1 1 calc R U
H34C H 0.2307 0.5152 0.2679 0.030 Uiso 1 1 calc R U
C35 C 0.24501(8) 0.30550(10) 0.15803(8) 0.0230(4) Uani 1 1 d . .
H35A H 0.2766 0.2799 0.1622 0.028 Uiso 1 1 calc R U
H35B H 0.2207 0.2642 0.1523 0.028 Uiso 1 1 calc R U
C36 C 0.24079(11) 0.35233(13) 0.10232(9) 0.0407(6) Uani 1 1 d . .
H36A H 0.2089 0.3754 0.0951 0.061 Uiso 1 1 calc R U
H36B H 0.2459 0.3186 0.0697 0.061 Uiso 1 1 calc R U
H36C H 0.2649 0.3933 0.1061 0.061 Uiso 1 1 calc R U
Rh2 Rh 0.55813(2) 0.23192(2) 0.14925(2) 0.00866(2) Uani 1 1 d . .
H3 H 0.5566(10) 0.1524(16) 0.1759(12) 0.054(9) Uiso 1 1 d . .
H4 H 0.6112(9) 0.2323(14) 0.1728(11) 0.035(7) Uiso 1 1 d . .
Ge2 Ge 0.56222(2) 0.25863(2) 0.25400(2) 0.00885(3) Uani 1 1 d . .
P4 P 0.47394(2) 0.22239(2) 0.13247(2) 0.01042(7) Uani 1 1 d . .
P5 P 0.57352(2) 0.35964(2) 0.11913(2) 0.01299(7) Uani 1 1 d . .
P6 P 0.58453(2) 0.15348(2) 0.07792(2) 0.01221(7) Uani 1 1 d . .
C37 C 0.57838(5) 0.16743(9) 0.30568(7) 0.0121(3) Uani 1 1 d . .
C38 C 0.56401(6) 0.09248(9) 0.28942(8) 0.0166(3) Uani 1 1 d . .
H38 H 0.5478 0.0837 0.2514 0.020 Uiso 1 1 calc R U
C39 C 0.57282(7) 0.03028(10) 0.32758(8) 0.0202(3) Uani 1 1 d . .
H39 H 0.5623 -0.0199 0.3155 0.024 Uiso 1 1 calc R U
C40 C 0.59680(7) 0.04127(11) 0.38291(8) 0.0217(4) Uani 1 1 d . .
H40 H 0.6031 -0.0011 0.4088 0.026 Uiso 1 1 calc R U
C41 C 0.61166(7) 0.11519(11) 0.40018(8) 0.0210(3) Uani 1 1 d . .
H41 H 0.6280 0.1235 0.4381 0.025 Uiso 1 1 calc R U
C42 C 0.60259(6) 0.17712(10) 0.36197(7) 0.0157(3) Uani 1 1 d . .
H42 H 0.6131 0.2272 0.3744 0.019 Uiso 1 1 calc R U
C43 C 0.61483(5) 0.32909(8) 0.28641(7) 0.0112(3) Uani 1 1 d . .
C44 C 0.66103(6) 0.31529(10) 0.27268(7) 0.0165(3) Uani 1 1 d . .
H44 H 0.6662 0.2733 0.2478 0.020 Uiso 1 1 calc R U
C45 C 0.69947(6) 0.36138(11) 0.29448(8) 0.0196(3) Uani 1 1 d . .
H45 H 0.7304 0.3504 0.2847 0.024 Uiso 1 1 calc R U
C46 C 0.69275(7) 0.42337(11) 0.33042(8) 0.0212(4) Uani 1 1 d . .
H46 H 0.7188 0.4557 0.3446 0.025 Uiso 1 1 calc R U
C47 C 0.64749(7) 0.43765(11) 0.34549(9) 0.0240(4) Uani 1 1 d . .
H47 H 0.6426 0.4796 0.3704 0.029 Uiso 1 1 calc R U
C48 C 0.60929(6) 0.39041(10) 0.32401(8) 0.0175(3) Uani 1 1 d . .
H48 H 0.5787 0.4003 0.3353 0.021 Uiso 1 1 calc R U
C49 C 0.50579(6) 0.29772(9) 0.29004(7) 0.0120(3) Uani 1 1 d . .
C50 C 0.48913(6) 0.37394(9) 0.28419(7) 0.0147(3) Uani 1 1 d . .
H50 H 0.5057 0.4097 0.2631 0.018 Uiso 1 1 calc R U
C51 C 0.44915(6) 0.39889(10) 0.30827(8) 0.0191(3) Uani 1 1 d . .
H51 H 0.4390 0.4510 0.3034 0.023 Uiso 1 1 calc R U
C52 C 0.42411(7) 0.34799(11) 0.33932(8) 0.0225(4) Uani 1 1 d . .
H52 H 0.3968 0.3647 0.3558 0.027 Uiso 1 1 calc R U
C53 C 0.43976(6) 0.27205(11) 0.34592(8) 0.0211(3) Uani 1 1 d . .
H53 H 0.4229 0.2364 0.3669 0.025 Uiso 1 1 calc R U
C54 C 0.47997(6) 0.24808(9) 0.32195(7) 0.0153(3) Uani 1 1 d . .
H54 H 0.4903 0.1961 0.3275 0.018 Uiso 1 1 calc R U
C55 C 0.44964(6) 0.15208(9) 0.18072(8) 0.0158(3) Uani 1 1 d . .
H55A H 0.4626 0.1639 0.2215 0.019 Uiso 1 1 calc R U
H55B H 0.4146 0.1586 0.1771 0.019 Uiso 1 1 calc R U
C56 C 0.46073(7) 0.06798(9) 0.16813(8) 0.0196(3) Uani 1 1 d . .
H56A H 0.4441 0.0533 0.1300 0.029 Uiso 1 1 calc R U
H56B H 0.4501 0.0349 0.1983 0.029 Uiso 1 1 calc R U
H56C H 0.4952 0.0618 0.1681 0.029 Uiso 1 1 calc R U
C57 C 0.44464(6) 0.19052(10) 0.06042(7) 0.0170(3) Uani 1 1 d . .
H57A H 0.4506 0.2304 0.0316 0.020 Uiso 1 1 calc R U
H57B H 0.4608 0.1428 0.0499 0.020 Uiso 1 1 calc R U
C58 C 0.39109(6) 0.17457(12) 0.05311(9) 0.0239(4) Uani 1 1 d . .
H58A H 0.3839 0.1370 0.0825 0.036 Uiso 1 1 calc R U
H58B H 0.3811 0.1538 0.0141 0.036 Uiso 1 1 calc R U
H58C H 0.3739 0.2227 0.0581 0.036 Uiso 1 1 calc R U
C59 C 0.44029(6) 0.31139(9) 0.14460(8) 0.0154(3) Uani 1 1 d . .
H59A H 0.4619 0.3456 0.1700 0.018 Uiso 1 1 calc R U
H59B H 0.4332 0.3377 0.1065 0.018 Uiso 1 1 calc R U
C60 C 0.39382(7) 0.30590(12) 0.17099(11) 0.0299(5) Uani 1 1 d . .
H60A H 0.3710 0.2741 0.1459 0.045 Uiso 1 1 calc R U
H60B H 0.3806 0.3577 0.1743 0.045 Uiso 1 1 calc R U
H60C H 0.3999 0.2824 0.2097 0.045 Uiso 1 1 calc R U
C61 C 0.55002(7) 0.43853(9) 0.16126(8) 0.0197(3) Uani 1 1 d . .
H61A H 0.5150 0.4317 0.1584 0.024 Uiso 1 1 calc R U
H61B H 0.5630 0.4311 0.2027 0.024 Uiso 1 1 calc R U
C62 C 0.55943(8) 0.52232(10) 0.14552(9) 0.0280(4) Uani 1 1 d . .
H62A H 0.5939 0.5315 0.1494 0.042 Uiso 1 1 calc R U
H62B H 0.5449 0.5569 0.1718 0.042 Uiso 1 1 calc R U
H62C H 0.5455 0.5323 0.1052 0.042 Uiso 1 1 calc R U
C63 C 0.63651(6) 0.38972(11) 0.12750(8) 0.0199(3) Uani 1 1 d . .
H63A H 0.6379 0.4453 0.1181 0.024 Uiso 1 1 calc R U
H63B H 0.6500 0.3833 0.1689 0.024 Uiso 1 1 calc R U
C64 C 0.66780(7) 0.34638(12) 0.09009(10) 0.0272(4) Uani 1 1 d . .
H64A H 0.6675 0.2913 0.0995 0.041 Uiso 1 1 calc R U
H64B H 0.7005 0.3660 0.0976 0.041 Uiso 1 1 calc R U
H64C H 0.6556 0.3538 0.0489 0.041 Uiso 1 1 calc R U
C65 C 0.55539(6) 0.39078(10) 0.04328(7) 0.0185(3) Uani 1 1 d . .
H65A H 0.5701 0.4416 0.0375 0.022 Uiso 1 1 calc R U
H65B H 0.5683 0.3536 0.0168 0.022 Uiso 1 1 calc R U
C66 C 0.50164(7) 0.39742(11) 0.02573(9) 0.0246(4) Uani 1 1 d . .
H66A H 0.4863 0.3485 0.0336 0.037 Uiso 1 1 calc R U
H66B H 0.4951 0.4093 -0.0159 0.037 Uiso 1 1 calc R U
H66C H 0.4890 0.4387 0.0482 0.037 Uiso 1 1 calc R U
C67 C 0.64600(6) 0.11933(10) 0.09961(8) 0.0160(3) Uani 1 1 d . .
H67A H 0.6559 0.0880 0.0675 0.019 Uiso 1 1 calc R U
H67B H 0.6674 0.1647 0.1049 0.019 Uiso 1 1 calc R U
C68 C 0.65272(7) 0.07117(11) 0.15552(9) 0.0217(4) Uani 1 1 d . .
H68A H 0.6417 0.1007 0.1873 0.033 Uiso 1 1 calc R U
H68B H 0.6866 0.0586 0.1656 0.033 Uiso 1 1 calc R U
H68C H 0.6342 0.0234 0.1495 0.033 Uiso 1 1 calc R U
C69 C 0.55356(6) 0.05982(10) 0.06547(8) 0.0184(3) Uani 1 1 d . .
H69A H 0.5531 0.0347 0.1038 0.022 Uiso 1 1 calc R U
H69B H 0.5200 0.0704 0.0495 0.022 Uiso 1 1 calc R U
C70 C 0.57365(8) 0.00188(12) 0.02509(10) 0.0304(5) Uani 1 1 d . .
H70A H 0.5717 0.0236 -0.0142 0.046 Uiso 1 1 calc R U
H70B H 0.5551 -0.0460 0.0239 0.046 Uiso 1 1 calc R U
H70C H 0.6070 -0.0091 0.0397 0.046 Uiso 1 1 calc R U
C71 C 0.58951(6) 0.18479(11) 0.00272(7) 0.0197(3) Uani 1 1 d . .
H71A H 0.6082 0.2332 0.0042 0.024 Uiso 1 1 calc R U
H71B H 0.6074 0.1452 -0.0163 0.024 Uiso 1 1 calc R U
C72 C 0.54161(7) 0.19823(13) -0.03456(8) 0.0263(4) Uani 1 1 d . .
H72A H 0.5241 0.1494 -0.0396 0.040 Uiso 1 1 calc R U
H72B H 0.5471 0.2182 -0.0728 0.040 Uiso 1 1 calc R U
H72C H 0.5230 0.2357 -0.0152 0.040 Uiso 1 1 calc R U
Rh3 Rh 0.10721(2) 0.76457(2) 0.52844(2) 0.00863(2) Uani 1 1 d . .
H5 H 0.1052(10) 0.8448(16) 0.5080(12) 0.049(8) Uiso 1 1 d . .
H6 H 0.0542(8) 0.7553(13) 0.5070(10) 0.029(6) Uiso 1 1 d . .
Ge3 Ge 0.10035(2) 0.74873(2) 0.42250(2) 0.00901(3) Uani 1 1 d . .
P7 P 0.19070(2) 0.78716(2) 0.54578(2) 0.01120(7) Uani 1 1 d . .
P8 P 0.10042(2) 0.63218(2) 0.55120(2) 0.01218(7) Uani 1 1 d . .
P9 P 0.07678(2) 0.82736(2) 0.60452(2) 0.01276(7) Uani 1 1 d . .
C73 C 0.07509(6) 0.84050(9) 0.37605(7) 0.0123(3) Uani 1 1 d . .
C74 C 0.08389(7) 0.91622(9) 0.39477(8) 0.0191(3) Uani 1 1 d . .
H74 H 0.0989 0.9253 0.4333 0.023 Uiso 1 1 calc R U
C75 C 0.07118(8) 0.97895(10) 0.35828(8) 0.0250(4) Uani 1 1 d . .
H75 H 0.0779 1.0299 0.3720 0.030 Uiso 1 1 calc R U
C76 C 0.04877(7) 0.96713(11) 0.30213(8) 0.0237(4) Uani 1 1 d . .
H76 H 0.0404 1.0098 0.2771 0.028 Uiso 1 1 calc R U
C77 C 0.03865(7) 0.89228(11) 0.28269(8) 0.0223(4) Uani 1 1 d . .
H77 H 0.0228 0.8836 0.2445 0.027 Uiso 1 1 calc R U
C78 C 0.05179(6) 0.83005(10) 0.31928(7) 0.0168(3) Uani 1 1 d . .
H78 H 0.0448 0.7792 0.3055 0.020 Uiso 1 1 calc R U
C79 C 0.05284(6) 0.67009(9) 0.38851(7) 0.0115(3) Uani 1 1 d . .
C80 C 0.06262(6) 0.61070(9) 0.35087(8) 0.0166(3) Uani 1 1 d . .
H80 H 0.0937 0.6065 0.3397 0.020 Uiso 1 1 calc R U
C81 C 0.02762(7) 0.55725(10) 0.32925(8) 0.0207(3) Uani 1 1 d . .
H81 H 0.0353 0.5170 0.3042 0.025 Uiso 1 1 calc R U
C82 C -0.01814(7) 0.56286(10) 0.34416(8) 0.0194(3) Uani 1 1 d . .
H82 H -0.0418 0.5264 0.3297 0.023 Uiso 1 1 calc R U
C83 C -0.02909(6) 0.62242(10) 0.38055(7) 0.0172(3) Uani 1 1 d . .
H83 H -0.0605 0.6272 0.3907 0.021 Uiso 1 1 calc R U
C84 C 0.00600(6) 0.67494(10) 0.40208(7) 0.0154(3) Uani 1 1 d . .
H84 H -0.0020 0.7154 0.4268 0.018 Uiso 1 1 calc R U
C85 C 0.15773(5) 0.72883(9) 0.38196(6) 0.0117(3) Uani 1 1 d . .
C86 C 0.18058(6) 0.65696(9) 0.38220(7) 0.0149(3) Uani 1 1 d . .
H86 H 0.1686 0.6151 0.4025 0.018 Uiso 1 1 calc R U
C87 C 0.22024(6) 0.64536(10) 0.35349(7) 0.0176(3) Uani 1 1 d . .
H87 H 0.2346 0.5958 0.3540 0.021 Uiso 1 1 calc R U
C88 C 0.23908(6) 0.70557(10) 0.32412(8) 0.0185(3) Uani 1 1 d . .
H88 H 0.2663 0.6976 0.3046 0.022 Uiso 1 1 calc R U
C89 C 0.21752(6) 0.77777(10) 0.32372(8) 0.0184(3) Uani 1 1 d . .
H89 H 0.2301 0.8196 0.3040 0.022 Uiso 1 1 calc R U
C90 C 0.17758(6) 0.78878(9) 0.35218(7) 0.0148(3) Uani 1 1 d . .
H90 H 0.1633 0.8384 0.3514 0.018 Uiso 1 1 calc R U
C91 C 0.21065(6) 0.86720(10) 0.50234(8) 0.0190(3) Uani 1 1 d . .
H91A H 0.2459 0.8674 0.5070 0.023 Uiso 1 1 calc R U
H91B H 0.1994 0.8574 0.4607 0.023 Uiso 1 1 calc R U
C92 C 0.19343(7) 0.94695(10) 0.51830(10) 0.0262(4) Uani 1 1 d . .
H92A H 0.1588 0.9459 0.5183 0.039 Uiso 1 1 calc R U
H92B H 0.2016 0.9848 0.4897 0.039 Uiso 1 1 calc R U
H92C H 0.2089 0.9613 0.5571 0.039 Uiso 1 1 calc R U
C93 C 0.22957(6) 0.70686(9) 0.52812(8) 0.0161(3) Uani 1 1 d . .
H93A H 0.2354 0.6739 0.5632 0.019 Uiso 1 1 calc R U
H93B H 0.2110 0.6755 0.4974 0.019 Uiso 1 1 calc R U
C94 C 0.27722(8) 0.72263(13) 0.50819(14) 0.0487(8) Uani 1 1 d . .
H94A H 0.2725 0.7497 0.4707 0.073 Uiso 1 1 calc R U
H94B H 0.2938 0.6737 0.5037 0.073 Uiso 1 1 calc R U
H94C H 0.2964 0.7548 0.5371 0.073 Uiso 1 1 calc R U
C95 C 0.21750(6) 0.81474(11) 0.62023(8) 0.0190(3) Uani 1 1 d . .
H95A H 0.1992 0.8593 0.6324 0.023 Uiso 1 1 calc R U
H95B H 0.2123 0.7714 0.6465 0.023 Uiso 1 1 calc R U
C96 C 0.26996(7) 0.83576(14) 0.63113(10) 0.0321(5) Uani 1 1 d . .
H96A H 0.2893 0.7903 0.6248 0.048 Uiso 1 1 calc R U
H96B H 0.2779 0.8537 0.6714 0.048 Uiso 1 1 calc R U
H96C H 0.2767 0.8769 0.6043 0.048 Uiso 1 1 calc R U
C97 C 0.13122(7) 0.56436(9) 0.50738(8) 0.0185(3) Uani 1 1 d . .
H97A H 0.1179 0.5716 0.4661 0.022 Uiso 1 1 calc R U
H97B H 0.1652 0.5798 0.5110 0.022 Uiso 1 1 calc R U
C98 C 0.12944(9) 0.47833(10) 0.52090(9) 0.0294(5) Uani 1 1 d . .
H98A H 0.1412 0.4697 0.5621 0.044 Uiso 1 1 calc R U
H98B H 0.1495 0.4501 0.4965 0.044 Uiso 1 1 calc R U
H98C H 0.0965 0.4600 0.5128 0.044 Uiso 1 1 calc R U
C99 C 0.11898(6) 0.59544(10) 0.62563(8) 0.0186(3) Uani 1 1 d . .
H99A H 0.1029 0.6262 0.6534 0.022 Uiso 1 1 calc R U
H99B H 0.1080 0.5414 0.6279 0.022 Uiso 1 1 calc R U
C100 C 0.17272(7) 0.59810(11) 0.64452(9) 0.0240(4) Uani 1 1 d . .
H10A H 0.1887 0.5618 0.6210 0.036 Uiso 1 1 calc R U
H10B H 0.1795 0.5839 0.6857 0.036 Uiso 1 1 calc R U
H10C H 0.1845 0.6504 0.6390 0.036 Uiso 1 1 calc R U
C101 C 0.03990(6) 0.59079(10) 0.53842(8) 0.0187(3) Uani 1 1 d . .
H10W H 0.0286 0.5937 0.4962 0.022 Uiso 1 1 calc R U
H10X H 0.0419 0.5355 0.5492 0.022 Uiso 1 1 calc R U
C102 C 0.00275(7) 0.62873(12) 0.57112(11) 0.0308(5) Uani 1 1 d . .
H10D H 0.0125 0.6241 0.6132 0.046 Uiso 1 1 calc R U
H10E H -0.0281 0.6032 0.5608 0.046 Uiso 1 1 calc R U
H10F H -0.0001 0.6834 0.5605 0.046 Uiso 1 1 calc R U
C103 C 0.01412(6) 0.85606(10) 0.58352(8) 0.0159(3) Uani 1 1 d . .
H10G H -0.0051 0.8094 0.5721 0.019 Uiso 1 1 calc R U
H10H H 0.0017 0.8791 0.6177 0.019 Uiso 1 1 calc R U
C104 C 0.00776(7) 0.91374(11) 0.53332(9) 0.0229(4) Uani 1 1 d . .
H10I H 0.0271 0.9597 0.5440 0.034 Uiso 1 1 calc R U
H10J H -0.0259 0.9285 0.5253 0.034 Uiso 1 1 calc R U
H10K H 0.0179 0.8901 0.4985 0.034 Uiso 1 1 calc R U
C105 C 0.10297(7) 0.92196(11) 0.62681(9) 0.0231(4) Uani 1 1 d . .
H10L H 0.1362 0.9135 0.6451 0.028 Uiso 1 1 calc R U
H10M H 0.1045 0.9532 0.5913 0.028 Uiso 1 1 calc R U
C106 C 0.07698(8) 0.96923(13) 0.66897(11) 0.0364(6) Uani 1 1 d . .
H10N H 0.0444 0.9801 0.6509 0.055 Uiso 1 1 calc R U
H10O H 0.0940 1.0179 0.6779 0.055 Uiso 1 1 calc R U
H10P H 0.0760 0.9399 0.7050 0.055 Uiso 1 1 calc R U
C107 C 0.07244(6) 0.78284(12) 0.67610(7) 0.0217(4) Uani 1 1 d . .
H10Q H 0.0524 0.8161 0.6979 0.026 Uiso 1 1 calc R U
H10R H 0.0561 0.7324 0.6698 0.026 Uiso 1 1 calc R U
C108 C 0.12052(7) 0.77033(14) 0.71339(8) 0.0279(4) Uani 1 1 d . .
H10S H 0.1418 0.7417 0.6909 0.042 Uiso 1 1 calc R U
H10T H 0.1158 0.7409 0.7483 0.042 Uiso 1 1 calc R U
H10U H 0.1348 0.8204 0.7249 0.042 Uiso 1 1 calc R U

loop_
_atom_site_aniso_label
_atom_site_aniso_U_11
_atom_site_aniso_U_22
_atom_site_aniso_U_33
_atom_site_aniso_U_23
_atom_site_aniso_U_13
_atom_site_aniso_U_12
Rh1 0.00884(5) 0.00810(4) 0.00722(4) -0.00091(3) 0.00072(4) 0.00044(3)
Ge1 0.01030(7) 0.00865(6) 0.00756(6) -0.00034(5) 0.00046(5) 0.00058(5)
P1 0.01331(18) 0.00912(15) 0.01044(17) -0.00198(13) 0.00178(14) 0.00099(13)
P2 0.00924(16) 0.01278(16) 0.01050(16) 0.00020(13) 0.00042(13) 0.00129(13)
P3 0.01548(18) 0.01013(16) 0.00927(17) 0.00033(13) 0.00245(14) 0.00037(13)
C1 0.0126(7) 0.0118(6) 0.0117(6) -0.0012(5) 0.0001(5) 0.0000(5)
C2 0.0186(8) 0.0134(6) 0.0122(7) -0.0005(5) -0.0001(6) -0.0033(5)
C3 0.0228(8) 0.0122(7) 0.0184(8) -0.0011(6) 0.0011(7) -0.0037(6)
C4 0.0206(8) 0.0165(7) 0.0175(8) -0.0073(6) 0.0002(6) -0.0032(6)
C5 0.0212(8) 0.0208(8) 0.0114(7) -0.0033(6) -0.0017(6) -0.0014(6)
C6 0.0185(8) 0.0152(7) 0.0114(7) -0.0015(5) -0.0025(6) -0.0005(6)
C7 0.0149(7) 0.0123(6) 0.0099(6) -0.0001(5) -0.0001(5) 0.0025(5)
C8 0.0146(7) 0.0178(7) 0.0155(7) 0.0029(6) 0.0004(6) 0.0019(6)
C9 0.0131(7) 0.0291(9) 0.0158(8) 0.0025(6) -0.0001(6) 0.0038(6)
C10 0.0225(9) 0.0286(9) 0.0257(10) 0.0081(8) 0.0016(8) 0.0129(7)
C11 0.0279(10) 0.0240(9) 0.0381(12) 0.0158(8) 0.0055(9) 0.0085(8)
C12 0.0182(8) 0.0199(8) 0.0278(9) 0.0116(7) 0.0040(7) 0.0027(6)
C13 0.0113(6) 0.0157(7) 0.0102(6) 0.0004(5) 0.0010(5) 0.0013(5)
C14 0.0139(7) 0.0172(7) 0.0138(7) -0.0026(5) 0.0032(6) -0.0013(5)
C15 0.0179(8) 0.0244(8) 0.0178(8) -0.0041(6) 0.0046(6) -0.0069(6)
C16 0.0187(9) 0.0357(10) 0.0188(8) -0.0058(7) 0.0080(7) -0.0070(7)
C17 0.0215(9) 0.0313(10) 0.0215(9) -0.0098(7) 0.0102(7) -0.0036(7)
C18 0.0182(8) 0.0184(7) 0.0176(7) -0.0045(6) 0.0056(6) -0.0002(6)
C19 0.0189(8) 0.0120(6) 0.0209(8) 0.0003(6) 0.0044(6) -0.0003(6)
C20 0.0479(13) 0.0104(7) 0.0325(11) -0.0003(7) 0.0127(10) -0.0007(8)
C21 0.0151(7) 0.0148(7) 0.0178(8) -0.0008(6) 0.0036(6) 0.0040(5)
C22 0.0154(8) 0.0284(10) 0.0428(12) 0.0096(9) 0.0096(8) 0.0038(7)
C23 0.0275(9) 0.0154(7) 0.0141(7) -0.0055(6) 0.0020(7) 0.0036(6)
C24 0.0352(11) 0.0279(10) 0.0230(9) -0.0123(8) -0.0091(8) 0.0058(8)
C25 0.0140(7) 0.0238(8) 0.0142(7) -0.0019(6) 0.0018(6) 0.0056(6)
C26 0.0188(9) 0.0309(10) 0.0317(11) -0.0164(8) 0.0067(8) 0.0019(7)
C27 0.0149(7) 0.0167(7) 0.0129(7) 0.0019(5) -0.0011(6) 0.0016(5)
C28 0.0269(9) 0.0252(9) 0.0135(8) -0.0003(6) -0.0014(7) -0.0007(7)
C29 0.0137(7) 0.0169(7) 0.0218(8) 0.0026(6) 0.0033(6) -0.0005(6)
C30 0.0142(8) 0.0227(8) 0.0323(10) 0.0016(7) 0.0037(7) -0.0038(6)
C31 0.0136(7) 0.0161(7) 0.0214(8) 0.0026(6) 0.0032(6) -0.0024(6)
C32 0.0199(9) 0.0184(8) 0.0321(10) 0.0052(7) 0.0083(8) -0.0024(6)
C33 0.0191(8) 0.0130(6) 0.0166(7) 0.0026(5) -0.0004(6) 0.0015(6)
C34 0.0223(9) 0.0149(7) 0.0236(9) -0.0006(6) 0.0021(7) 0.0053(6)
C35 0.0375(11) 0.0188(8) 0.0140(8) 0.0000(6) 0.0084(7) 0.0043(7)
C36 0.0735(19) 0.0301(11) 0.0193(10) -0.0030(8) 0.0093(11) -0.0100(11)
Rh2 0.00776(4) 0.00956(4) 0.00853(5) -0.00082(4) 0.00052(4) -0.00077(4)
Ge2 0.00873(7) 0.00873(6) 0.00896(7) -0.00097(5) 0.00063(5) -0.00054(5)
P4 0.00873(16) 0.00994(15) 0.01248(17) -0.00039(13) 0.00092(13) -0.00108(12)
P5 0.01272(18) 0.01338(17) 0.01264(18) 0.00215(14) 0.00075(14) -0.00361(14)
P6 0.01076(17) 0.01459(17) 0.01134(17) -0.00337(14) 0.00167(14) -0.00066(14)
C37 0.0105(6) 0.0137(6) 0.0122(6) 0.0008(5) 0.0015(5) 0.0010(5)
C38 0.0206(8) 0.0127(6) 0.0159(7) 0.0014(5) -0.0007(6) -0.0001(6)
C39 0.0238(9) 0.0137(7) 0.0226(9) 0.0042(6) 0.0017(7) -0.0002(6)
C40 0.0213(9) 0.0225(8) 0.0214(9) 0.0101(7) 0.0036(7) 0.0036(7)
C41 0.0218(9) 0.0289(9) 0.0117(7) 0.0059(6) 0.0002(6) 0.0008(7)
C42 0.0169(7) 0.0177(7) 0.0122(7) -0.0002(5) 0.0013(6) 0.0004(6)
C43 0.0109(6) 0.0117(6) 0.0107(6) -0.0004(5) 0.0003(5) -0.0017(5)
C44 0.0110(7) 0.0239(8) 0.0146(7) -0.0051(6) 0.0014(6) -0.0019(6)
C45 0.0114(7) 0.0317(9) 0.0158(8) -0.0039(7) 0.0019(6) -0.0047(6)
C46 0.0169(8) 0.0234(8) 0.0217(9) -0.0022(7) -0.0039(7) -0.0092(6)
C47 0.0197(9) 0.0192(8) 0.0312(10) -0.0118(7) -0.0039(7) -0.0018(6)
C48 0.0114(7) 0.0170(7) 0.0232(8) -0.0077(6) -0.0013(6) -0.0002(5)
C49 0.0119(6) 0.0138(6) 0.0103(6) -0.0023(5) 0.0016(5) -0.0012(5)
C50 0.0128(7) 0.0148(7) 0.0167(7) -0.0016(5) 0.0025(6) -0.0001(5)
C51 0.0161(8) 0.0181(7) 0.0233(9) -0.0043(6) 0.0037(7) 0.0039(6)
C52 0.0149(8) 0.0311(9) 0.0227(9) -0.0059(7) 0.0073(7) 0.0022(7)
C53 0.0182(8) 0.0265(9) 0.0203(8) 0.0004(7) 0.0092(6) -0.0030(7)
C54 0.0145(7) 0.0162(7) 0.0159(7) 0.0001(5) 0.0041(6) -0.0021(5)
C55 0.0138(7) 0.0147(7) 0.0192(8) 0.0012(6) 0.0042(6) -0.0026(5)
C56 0.0212(8) 0.0120(7) 0.0248(9) 0.0009(6) -0.0003(7) -0.0036(6)
C57 0.0134(7) 0.0195(7) 0.0168(8) -0.0038(6) -0.0029(6) -0.0024(6)
C58 0.0135(8) 0.0301(9) 0.0260(9) 0.0009(7) -0.0059(7) -0.0041(7)
C59 0.0128(7) 0.0134(6) 0.0204(8) 0.0005(6) 0.0034(6) 0.0015(5)
C60 0.0180(9) 0.0219(9) 0.0525(14) -0.0082(9) 0.0149(9) 0.0016(7)
C61 0.0253(9) 0.0130(7) 0.0215(8) 0.0005(6) 0.0054(7) -0.0024(6)
C62 0.0392(12) 0.0134(7) 0.0316(11) 0.0019(7) 0.0057(9) -0.0047(7)
C63 0.0166(8) 0.0220(8) 0.0207(8) 0.0018(6) 0.0012(6) -0.0059(6)
C64 0.0189(9) 0.0284(10) 0.0345(11) -0.0034(8) 0.0044(8) -0.0024(7)
C65 0.0191(8) 0.0207(8) 0.0149(7) 0.0064(6) -0.0007(6) -0.0051(6)
C66 0.0198(9) 0.0260(9) 0.0260(9) 0.0100(7) -0.0054(7) -0.0040(7)
C67 0.0108(7) 0.0179(7) 0.0197(8) -0.0023(6) 0.0032(6) 0.0016(5)
C68 0.0159(8) 0.0202(8) 0.0288(10) 0.0044(7) 0.0017(7) 0.0029(6)
C69 0.0166(8) 0.0162(7) 0.0220(8) -0.0075(6) 0.0013(6) -0.0022(6)
C70 0.0316(11) 0.0246(9) 0.0353(11) -0.0183(8) 0.0054(9) -0.0033(8)
C71 0.0192(8) 0.0279(9) 0.0126(7) -0.0023(6) 0.0040(6) -0.0013(7)
C72 0.0233(9) 0.0416(11) 0.0134(8) 0.0031(7) -0.0005(7) -0.0037(8)
Rh3 0.00846(5) 0.00901(4) 0.00817(5) 0.00013(4) 0.00018(4) -0.00055(4)
Ge3 0.00960(7) 0.00869(6) 0.00859(7) 0.00011(5) 0.00065(5) -0.00006(5)
P7 0.00968(16) 0.01154(16) 0.01239(17) -0.00049(13) 0.00148(14) -0.00161(13)
P8 0.01235(18) 0.01112(16) 0.01248(18) 0.00318(13) -0.00065(14) -0.00226(13)
P9 0.01032(17) 0.01686(18) 0.01090(17) -0.00286(14) 0.00053(14) 0.00001(14)
C73 0.0123(7) 0.0132(6) 0.0112(6) 0.0020(5) 0.0012(5) 0.0005(5)
C74 0.0299(9) 0.0135(7) 0.0132(7) 0.0014(5) -0.0003(7) 0.0019(6)
C75 0.0420(12) 0.0124(7) 0.0197(9) 0.0029(6) 0.0012(8) 0.0051(7)
C76 0.0333(10) 0.0196(8) 0.0178(8) 0.0072(6) 0.0017(7) 0.0096(7)
C77 0.0257(9) 0.0245(8) 0.0149(8) 0.0043(6) -0.0048(7) 0.0051(7)
C78 0.0188(8) 0.0165(7) 0.0140(7) 0.0009(6) -0.0022(6) 0.0010(6)
C79 0.0133(7) 0.0113(6) 0.0097(6) 0.0007(5) 0.0003(5) -0.0008(5)
C80 0.0157(7) 0.0165(7) 0.0177(8) -0.0047(6) 0.0031(6) -0.0013(6)
C81 0.0237(9) 0.0158(7) 0.0227(9) -0.0073(6) 0.0034(7) -0.0040(6)
C82 0.0206(8) 0.0186(7) 0.0181(8) 0.0002(6) -0.0004(7) -0.0081(6)
C83 0.0136(7) 0.0218(8) 0.0161(7) -0.0001(6) 0.0018(6) -0.0029(6)
C84 0.0145(7) 0.0174(7) 0.0142(7) -0.0016(6) 0.0014(6) -0.0002(6)
C85 0.0123(6) 0.0141(6) 0.0088(6) -0.0013(5) 0.0013(5) -0.0010(5)
C86 0.0167(7) 0.0146(7) 0.0137(7) 0.0006(5) 0.0028(6) 0.0022(5)
C87 0.0179(8) 0.0191(7) 0.0160(8) -0.0007(6) 0.0030(6) 0.0049(6)
C88 0.0150(7) 0.0250(8) 0.0162(8) -0.0008(6) 0.0053(6) 0.0020(6)
C89 0.0178(8) 0.0196(8) 0.0189(8) 0.0016(6) 0.0067(6) -0.0026(6)
C90 0.0153(7) 0.0133(6) 0.0160(7) 0.0006(5) 0.0032(6) -0.0010(5)
C91 0.0185(8) 0.0162(7) 0.0228(8) 0.0022(6) 0.0050(7) -0.0061(6)
C92 0.0277(10) 0.0134(7) 0.0369(11) 0.0039(7) 0.0017(8) -0.0041(7)
C93 0.0134(7) 0.0137(7) 0.0216(8) -0.0026(6) 0.0037(6) 0.0007(5)
C94 0.0275(11) 0.0266(11) 0.099(2) -0.0200(13) 0.0362(14) -0.0059(9)
C95 0.0131(7) 0.0266(8) 0.0170(8) -0.0049(6) 0.0009(6) -0.0027(6)
C96 0.0192(9) 0.0436(13) 0.0311(11) 0.0003(9) -0.0054(8) -0.0114(8)
C97 0.0227(8) 0.0104(6) 0.0225(8) 0.0016(6) 0.0028(7) 0.0001(6)
C98 0.0489(13) 0.0118(7) 0.0260(10) 0.0015(7) -0.0002(9) 0.0011(8)
C99 0.0178(8) 0.0204(8) 0.0165(8) 0.0082(6) -0.0020(6) -0.0046(6)
C100 0.0191(8) 0.0255(9) 0.0249(9) 0.0092(7) -0.0066(7) -0.0028(7)
C101 0.0173(8) 0.0170(7) 0.0205(8) 0.0047(6) -0.0032(6) -0.0065(6)
C102 0.0149(8) 0.0303(10) 0.0481(14) 0.0003(9) 0.0077(9) -0.0084(7)
C103 0.0113(7) 0.0185(7) 0.0178(8) -0.0011(6) 0.0014(6) 0.0011(5)
C104 0.0154(8) 0.0224(8) 0.0303(10) 0.0063(7) 0.0009(7) 0.0042(6)
C105 0.0173(8) 0.0235(8) 0.0287(10) -0.0150(7) 0.0035(7) -0.0034(7)
C106 0.0248(10) 0.0376(12) 0.0476(14) -0.0305(11) 0.0080(10) -0.0045(9)
C107 0.0138(7) 0.0388(10) 0.0125(7) 0.0005(7) 0.0014(6) 0.0010(7)
C108 0.0178(8) 0.0516(13) 0.0136(8) 0.0038(8) -0.0007(6) 0.0020(8)

loop_
_atom_type_symbol
_atom_type_description
_atom_type_scat_dispersion_real
_atom_type_scat_dispersion_imag
_atom_type_scat_source
C C 0.0033 0.0016 'International Tables Vol C Tables 4.2.6.8 and 6.1.1.4'
H H 0.0000 0.0000 'International Tables Vol C Tables 4.2.6.8 and 6.1.1.4'
Ge Ge 0.1547 1.8001 'International Tables Vol C Tables 4.2.6.8 and 6.1.1.4'
P P 0.1023 0.0942 'International Tables Vol C Tables 4.2.6.8 and 6.1.1.4'
Rh Rh -1.1178 0.9187 'International Tables Vol C Tables 4.2.6.8 and 6.1.1.4'

loop_
_geom_angle_atom_site_label_1
_geom_angle_atom_site_label_2
_geom_angle_atom_site_label_3
_geom_angle
P3 Rh1 P2 104.459(16)
P3 Rh1 P1 104.013(18)
P2 Rh1 P1 104.394(15)
P3 Rh1 Ge1 144.633(13)
P2 Rh1 Ge1 97.932(13)
P1 Rh1 Ge1 96.338(13)
P3 Rh1 H1 80.1(10)
P2 Rh1 H1 80.7(10)
P1 Rh1 H1 172.2(10)
Ge1 Rh1 H1 76.9(10)
P3 Rh1 H2 81.6(9)
P2 Rh1 H2 168.0(9)
P1 Rh1 H2 83.8(9)
Ge1 Rh1 H2 72.1(9)
H1 Rh1 H2 90.3(14)
C7 Ge1 C1 99.58(6)
C7 Ge1 C13 102.28(6)
C1 Ge1 C13 99.93(6)
C7 Ge1 Rh1 116.25(5)
C1 Ge1 Rh1 114.22(5)
C13 Ge1 Rh1 121.24(5)
C19 P1 C21 99.74(8)
C19 P1 C23 101.93(8)
C21 P1 C23 98.45(8)
C19 P1 Rh1 115.13(6)
C21 P1 Rh1 115.97(6)
C23 P1 Rh1 122.06(6)
C27 P2 C25 96.81(8)
C27 P2 C29 101.69(8)
C25 P2 C29 99.25(8)
C27 P2 Rh1 119.16(6)
C25 P2 Rh1 115.99(6)
C29 P2 Rh1 119.80(6)
C31 P3 C33 100.30(8)
C31 P3 C35 104.35(9)
C33 P3 C35 100.79(8)
C31 P3 Rh1 108.42(6)
C33 P3 Rh1 120.19(6)
C35 P3 Rh1 120.11(6)
C2 C1 C6 116.86(14)
C2 C1 Ge1 123.76(12)
C6 C1 Ge1 119.22(11)
C3 C2 C1 121.62(15)
C3 C2 H2A 119.2
C1 C2 H2A 119.2
C4 C3 C2 120.41(16)
C4 C3 H3A 119.8
C2 C3 H3A 119.8
C3 C4 C5 119.16(15)
C3 C4 H4A 120.4
C5 C4 H4A 120.4
C4 C5 C6 120.11(16)
C4 C5 H5A 119.9
C6 C5 H5A 119.9
C5 C6 C1 121.79(15)
C5 C6 H6A 119.1
C1 C6 H6A 119.1
C12 C7 C8 116.40(15)
C12 C7 Ge1 124.43(13)
C8 C7 Ge1 119.14(12)
C9 C8 C7 122.01(16)
C9 C8 H8 119.0
C7 C8 H8 119.0
C10 C9 C8 120.18(17)
C10 C9 H9 119.9
C8 C9 H9 119.9
C9 C10 C11 119.42(17)
C9 C10 H10 120.3
C11 C10 H10 120.3
C10 C11 C12 119.95(18)
C10 C11 H11 120.0
C12 C11 H11 120.0
C11 C12 C7 121.99(18)
C11 C12 H12 119.0
C7 C12 H12 119.0
C18 C13 C14 116.25(15)
C18 C13 Ge1 121.55(12)
C14 C13 Ge1 122.14(12)
C15 C14 C13 122.09(15)
C15 C14 H14 119.0
C13 C14 H14 119.0
C16 C15 C14 120.22(17)
C16 C15 H15 119.9
C14 C15 H15 119.9
C15 C16 C17 118.95(17)
C15 C16 H16 120.5
C17 C16 H16 120.5
C16 C17 C18 120.51(17)
C16 C17 H17 119.7
C18 C17 H17 119.7
C17 C18 C13 121.96(16)
C17 C18 H18 119.0
C13 C18 H18 119.0
C20 C19 P1 119.50(13)
C20 C19 H19A 107.4
P1 C19 H19A 107.4
C20 C19 H19B 107.4
P1 C19 H19B 107.4
H19A C19 H19B 107.0
C19 C20 H20A 109.5
C19 C20 H20B 109.5
H20A C20 H20B 109.5
C19 C20 H20C 109.5
H20A C20 H20C 109.5
H20B C20 H20C 109.5
C22 C21 P1 115.12(12)
C22 C21 H21A 108.5
P1 C21 H21A 108.5
C22 C21 H21B 108.5
P1 C21 H21B 108.5
H21A C21 H21B 107.5
C21 C22 H22A 109.5
C21 C22 H22B 109.5
H22A C22 H22B 109.5
C21 C22 H22C 109.5
H22A C22 H22C 109.5
H22B C22 H22C 109.5
C24 C23 P1 115.56(13)
C24 C23 H23A 108.4
P1 C23 H23A 108.4
C24 C23 H23B 108.4
P1 C23 H23B 108.4
H23A C23 H23B 107.5
C23 C24 H24A 109.5
C23 C24 H24B 109.5
H24A C24 H24B 109.5
C23 C24 H24C 109.5
H24A C24 H24C 109.5
H24B C24 H24C 109.5
C26 C25 P2 115.55(13)
C26 C25 H25A 108.4
P2 C25 H25A 108.4
C26 C25 H25B 108.4
P2 C25 H25B 108.4
H25A C25 H25B 107.5
C25 C26 H26A 109.5
C25 C26 H26B 109.5
H26A C26 H26B 109.5
C25 C26 H26C 109.5
H26A C26 H26C 109.5
H26B C26 H26C 109.5
C28 C27 P2 116.43(12)
C28 C27 H27A 108.2
P2 C27 H27A 108.2
C28 C27 H27B 108.2
P2 C27 H27B 108.2
H27A C27 H27B 107.3
C27 C28 H28A 109.5
C27 C28 H28B 109.5
H28A C28 H28B 109.5
C27 C28 H28C 109.5
H28A C28 H28C 109.5
H28B C28 H28C 109.5
C30 C29 P2 117.38(12)
C30 C29 H29A 108.0
P2 C29 H29A 108.0
C30 C29 H29B 108.0
P2 C29 H29B 108.0
H29A C29 H29B 107.2
C29 C30 H30A 109.5
C29 C30 H30B 109.5
H30A C30 H30B 109.5
C29 C30 H30C 109.5
H30A C30 H30C 109.5
H30B C30 H30C 109.5
C32 C31 P3 119.57(13)
C32 C31 H31A 107.4
P3 C31 H31A 107.4
C32 C31 H31B 107.4
P3 C31 H31B 107.4
H31A C31 H31B 107.0
C31 C32 H32A 109.5
C31 C32 H32B 109.5
H32A C32 H32B 109.5
C31 C32 H32C 109.5
H32A C32 H32C 109.5
H32B C32 H32C 109.5
C34 C33 P3 113.56(12)
C34 C33 H33A 108.9
P3 C33 H33A 108.9
C34 C33 H33B 108.9
P3 C33 H33B 108.9
H33A C33 H33B 107.7
C33 C34 H34A 109.5
C33 C34 H34B 109.5
H34A C34 H34B 109.5
C33 C34 H34C 109.5
H34A C34 H34C 109.5
H34B C34 H34C 109.5
C36 C35 P3 120.65(14)
C36 C35 H35A 107.2
P3 C35 H35A 107.2
C36 C35 H35B 107.2
P3 C35 H35B 107.2
H35A C35 H35B 106.8
C35 C36 H36A 109.5
C35 C36 H36B 109.5
H36A C36 H36B 109.5
C35 C36 H36C 109.5
H36A C36 H36C 109.5
H36B C36 H36C 109.5
P6 Rh2 P4 104.420(16)
P6 Rh2 P5 104.369(19)
P4 Rh2 P5 103.571(15)
P6 Rh2 Ge2 145.995(13)
P4 Rh2 Ge2 95.428(13)
P5 Rh2 Ge2 97.264(14)
P6 Rh2 H3 77.6(11)
P4 Rh2 H3 85.6(10)
P5 Rh2 H3 169.6(11)
Ge2 Rh2 H3 76.7(11)
P6 Rh2 H4 82.3(9)
P4 Rh2 H4 168.1(9)
P5 Rh2 H4 83.8(9)
Ge2 Rh2 H4 74.2(9)
H3 Rh2 H4 86.4(14)
C43 Ge2 C37 99.01(6)
C43 Ge2 C49 103.34(6)
C37 Ge2 C49 98.70(6)
C43 Ge2 Rh2 115.16(5)
C37 Ge2 Rh2 114.81(5)
C49 Ge2 Rh2 122.23(5)
C55 P4 C57 100.95(8)
C55 P4 C59 102.73(8)
C57 P4 C59 101.87(8)
C55 P4 Rh2 113.03(6)
C57 P4 Rh2 119.60(6)
C59 P4 Rh2 116.23(6)
C63 P5 C65 99.47(8)
C63 P5 C61 98.21(9)
C65 P5 C61 102.12(9)
C63 P5 Rh2 116.32(6)
C65 P5 Rh2 120.80(6)
C61 P5 Rh2 116.23(6)
C67 P6 C71 99.69(8)
C67 P6 C69 99.88(8)
C71 P6 C69 101.71(8)
C67 P6 Rh2 111.73(6)
C71 P6 Rh2 124.44(6)
C69 P6 Rh2 115.71(6)
C38 C37 C42 116.86(15)
C38 C37 Ge2 122.50(12)
C42 C37 Ge2 120.54(12)
C39 C38 C37 121.69(16)
C39 C38 H38 119.2
C37 C38 H38 119.2
C40 C39 C38 120.40(17)
C40 C39 H39 119.8
C38 C39 H39 119.8
C39 C40 C41 119.15(16)
C39 C40 H40 120.4
C41 C40 H40 120.4
C40 C41 C42 120.20(17)
C40 C41 H41 119.9
C42 C41 H41 119.9
C41 C42 C37 121.71(16)
C41 C42 H42 119.1
C37 C42 H42 119.1
C48 C43 C44 116.93(14)
C48 C43 Ge2 124.26(12)
C44 C43 Ge2 118.77(11)
C45 C44 C43 121.78(16)
C45 C44 H44 119.1
C43 C44 H44 119.1
C46 C45 C44 120.15(16)
C46 C45 H45 119.9
C44 C45 H45 119.9
C45 C46 C47 119.29(16)
C45 C46 H46 120.4
C47 C46 H46 120.4
C46 C47 C48 120.09(17)
C46 C47 H47 120.0
C48 C47 H47 120.0
C43 C48 C47 121.71(16)
C43 C48 H48 119.1
C47 C48 H48 119.1
C54 C49 C50 116.02(15)
C54 C49 Ge2 120.47(12)
C50 C49 Ge2 123.49(12)
C51 C50 C49 122.26(16)
C51 C50 H50 118.9
C49 C50 H50 118.9
C52 C51 C50 120.27(16)
C52 C51 H51 119.9
C50 C51 H51 119.9
C51 C52 C53 118.84(16)
C51 C52 H52 120.6
C53 C52 H52 120.6
C54 C53 C52 120.25(16)
C54 C53 H53 119.9
C52 C53 H53 119.9
C53 C54 C49 122.35(16)
C53 C54 H54 118.8
C49 C54 H54 118.8
C56 C55 P4 114.46(12)
C56 C55 H55A 108.6
P4 C55 H55A 108.6
C56 C55 H55B 108.6
P4 C55 H55B 108.6
H55A C55 H55B 107.6
C55 C56 H56A 109.5
C55 C56 H56B 109.5
H56A C56 H56B 109.5
C55 C56 H56C 109.5
H56A C56 H56C 109.5
H56B C56 H56C 109.5
C58 C57 P4 118.53(13)
C58 C57 H57A 107.7
P4 C57 H57A 107.7
C58 C57 H57B 107.7
P4 C57 H57B 107.7
H57A C57 H57B 107.1
C57 C58 H58A 109.5
C57 C58 H58B 109.5
H58A C58 H58B 109.5
C57 C58 H58C 109.5
H58A C58 H58C 109.5
H58B C58 H58C 109.5
C60 C59 P4 119.69(12)
C60 C59 H59A 107.4
P4 C59 H59A 107.4
C60 C59 H59B 107.4
P4 C59 H59B 107.4
H59A C59 H59B 106.9
C59 C60 H60A 109.5
C59 C60 H60B 109.5
H60A C60 H60B 109.5
C59 C60 H60C 109.5
H60A C60 H60C 109.5
H60B C60 H60C 109.5
C62 C61 P5 119.42(14)
C62 C61 H61A 107.5
P5 C61 H61A 107.5
C62 C61 H61B 107.5
P5 C61 H61B 107.5
H61A C61 H61B 107.0
C61 C62 H62A 109.5
C61 C62 H62B 109.5
H62A C62 H62B 109.5
C61 C62 H62C 109.5
H62A C62 H62C 109.5
H62B C62 H62C 109.5
C64 C63 P5 115.29(13)
C64 C63 H63A 108.5
P5 C63 H63A 108.5
C64 C63 H63B 108.5
P5 C63 H63B 108.5
H63A C63 H63B 107.5
C63 C64 H64A 109.5
C63 C64 H64B 109.5
H64A C64 H64B 109.5
C63 C64 H64C 109.5
H64A C64 H64C 109.5
H64B C64 H64C 109.5
C66 C65 P5 114.93(13)
C66 C65 H65A 108.5
P5 C65 H65A 108.5
C66 C65 H65B 108.5
P5 C65 H65B 108.5
H65A C65 H65B 107.5
C65 C66 H66A 109.5
C65 C66 H66B 109.5
H66A C66 H66B 109.5
C65 C66 H66C 109.5
H66A C66 H66C 109.5
H66B C66 H66C 109.5
C68 C67 P6 114.57(12)
C68 C67 H67A 108.6
P6 C67 H67A 108.6
C68 C67 H67B 108.6
P6 C67 H67B 108.6
H67A C67 H67B 107.6
C67 C68 H68A 109.5
C67 C68 H68B 109.5
H68A C68 H68B 109.5
C67 C68 H68C 109.5
H68A C68 H68C 109.5
H68B C68 H68C 109.5
C70 C69 P6 117.78(13)
C70 C69 H69A 107.9
P6 C69 H69A 107.9
C70 C69 H69B 107.9
P6 C69 H69B 107.9
H69A C69 H69B 107.2
C69 C70 H70A 109.5
C69 C70 H70B 109.5
H70A C70 H70B 109.5
C69 C70 H70C 109.5
H70A C70 H70C 109.5
H70B C70 H70C 109.5
C72 C71 P6 114.10(13)
C72 C71 H71A 108.7
P6 C71 H71A 108.7
C72 C71 H71B 108.7
P6 C71 H71B 108.7
H71A C71 H71B 107.6
C71 C72 H72A 109.5
C71 C72 H72B 109.5
H72A C72 H72B 109.5
C71 C72 H72C 109.5
H72A C72 H72C 109.5
H72B C72 H72C 109.5
P9 Rh3 P8 103.697(18)
P9 Rh3 P7 104.513(17)
P8 Rh3 P7 103.254(15)
P9 Rh3 Ge3 145.095(14)
P8 Rh3 Ge3 96.642(12)
P7 Rh3 Ge3 97.902(13)
P9 Rh3 H5 78.4(10)
P8 Rh3 H5 171.5(11)
P7 Rh3 H5 84.0(10)
Ge3 Rh3 H5 77.8(11)
P9 Rh3 H6 81.5(9)
P8 Rh3 H6 82.3(9)
P7 Rh3 H6 170.3(9)
Ge3 Rh3 H6 73.4(9)
H5 Rh3 H6 89.9(13)
C73 Ge3 C79 98.91(6)
C73 Ge3 C85 98.05(6)
C79 Ge3 C85 103.97(6)
C73 Ge3 Rh3 115.21(5)
C79 Ge3 Rh3 115.64(4)
C85 Ge3 Rh3 121.48(4)
C91 P7 C93 102.34(8)
C91 P7 C95 101.27(9)
C93 P7 C95 102.43(8)
C91 P7 Rh3 113.49(6)
C93 P7 Rh3 116.35(6)
C95 P7 Rh3 118.61(6)
C97 P8 C101 99.07(8)
C97 P8 C99 101.25(9)
C101 P8 C99 99.36(8)
C97 P8 Rh3 116.01(6)
C101 P8 Rh3 116.19(6)
C99 P8 Rh3 121.31(6)
C103 P9 C107 100.21(8)
C103 P9 C105 99.88(8)
C107 P9 C105 101.02(9)
C103 P9 Rh3 111.25(6)
C107 P9 Rh3 123.85(7)
C105 P9 Rh3 116.95(6)
C74 C73 C78 117.12(15)
C74 C73 Ge3 122.99(12)
C78 C73 Ge3 119.53(12)
C73 C74 C75 121.58(16)
C73 C74 H74 119.2
C75 C74 H74 119.2
C76 C75 C74 120.24(17)
C76 C75 H75 119.9
C74 C75 H75 119.9
C75 C76 C77 119.44(16)
C75 C76 H76 120.3
C77 C76 H76 120.3
C76 C77 C78 119.88(17)
C76 C77 H77 120.1
C78 C77 H77 120.1
C77 C78 C73 121.73(16)
C77 C78 H78 119.1
C73 C78 H78 119.1
C80 C79 C84 116.80(15)
C80 C79 Ge3 124.72(12)
C84 C79 Ge3 118.47(11)
C79 C80 C81 121.50(16)
C79 C80 H80 119.2
C81 C80 H80 119.2
C82 C81 C80 120.31(16)
C82 C81 H81 119.8
C80 C81 H81 119.8
C81 C82 C83 119.33(16)
C81 C82 H82 120.3
C83 C82 H82 120.3
C84 C83 C82 119.91(16)
C84 C83 H83 120.0
C82 C83 H83 120.0
C83 C84 C79 122.11(15)
C83 C84 H84 118.9
C79 C84 H84 118.9
C90 C85 C86 116.54(14)
C90 C85 Ge3 120.04(12)
C86 C85 Ge3 123.40(12)
C87 C86 C85 121.73(15)
C87 C86 H86 119.1
C85 C86 H86 119.1
C88 C87 C86 120.60(16)
C88 C87 H87 119.7
C86 C87 H87 119.7
C87 C88 C89 118.95(16)
C87 C88 H88 120.5
C89 C88 H88 120.5
C90 C89 C88 120.11(16)
C90 C89 H89 119.9
C88 C89 H89 119.9
C89 C90 C85 122.05(15)
C89 C90 H90 119.0
C85 C90 H90 119.0
C92 C91 P7 114.85(13)
C92 C91 H91A 108.6
P7 C91 H91A 108.6
C92 C91 H91B 108.6
P7 C91 H91B 108.6
H91A C91 H91B 107.5
C91 C92 H92A 109.5
C91 C92 H92B 109.5
H92A C92 H92B 109.5
C91 C92 H92C 109.5
H92A C92 H92C 109.5
H92B C92 H92C 109.5
C94 C93 P7 120.76(13)
C94 C93 H93A 107.1
P7 C93 H93A 107.1
C94 C93 H93B 107.1
P7 C93 H93B 107.1
H93A C93 H93B 106.8
C93 C94 H94A 109.5
C93 C94 H94B 109.5
H94A C94 H94B 109.5
C93 C94 H94C 109.5
H94A C94 H94C 109.5
H94B C94 H94C 109.5
C96 C95 P7 119.43(14)
C96 C95 H95A 107.5
P7 C95 H95A 107.5
C96 C95 H95B 107.5
P7 C95 H95B 107.5
H95A C95 H95B 107.0
C95 C96 H96A 109.5
C95 C96 H96B 109.5
H96A C96 H96B 109.5
C95 C96 H96C 109.5
H96A C96 H96C 109.5
H96B C96 H96C 109.5
C98 C97 P8 118.72(14)
C98 C97 H97A 107.6
P8 C97 H97A 107.6
C98 C97 H97B 107.6
P8 C97 H97B 107.6
H97A C97 H97B 107.1
C97 C98 H98A 109.5
C97 C98 H98B 109.5
H98A C98 H98B 109.5
C97 C98 H98C 109.5
H98A C98 H98C 109.5
H98B C98 H98C 109.5
C100 C99 P8 114.20(12)
C100 C99 H99A 108.7
P8 C99 H99A 108.7
C100 C99 H99B 108.7
P8 C99 H99B 108.7
H99A C99 H99B 107.6
C99 C100 H10A 109.5
C99 C100 H10B 109.5
H10A C100 H10B 109.5
C99 C100 H10C 109.5
H10A C100 H10C 109.5
H10B C100 H10C 109.5
C102 C101 P8 115.96(13)
C102 C101 H10W 108.3
P8 C101 H10W 108.3
C102 C101 H10X 108.3
P8 C101 H10X 108.3
H10W C101 H10X 107.4
C101 C102 H10D 109.5
C101 C102 H10E 109.5
H10D C102 H10E 109.5
C101 C102 H10F 109.5
H10D C102 H10F 109.5
H10E C102 H10F 109.5
C104 C103 P9 113.14(12)
C104 C103 H10G 109.0
P9 C103 H10G 109.0
C104 C103 H10H 109.0
P9 C103 H10H 109.0
H10G C103 H10H 107.8
C103 C104 H10I 109.5
C103 C104 H10J 109.5
H10I C104 H10J 109.5
C103 C104 H10K 109.5
H10I C104 H10K 109.5
H10J C104 H10K 109.5
C106 C105 P9 116.44(14)
C106 C105 H10L 108.2
P9 C105 H10L 108.2
C106 C105 H10M 108.2
P9 C105 H10M 108.2
H10L C105 H10M 107.3
C105 C106 H10N 109.5
C105 C106 H10O 109.5
H10N C106 H10O 109.5
C105 C106 H10P 109.5
H10N C106 H10P 109.5
H10O C106 H10P 109.5
C108 C107 P9 114.16(13)
C108 C107 H10Q 108.7
P9 C107 H10Q 108.7
C108 C107 H10R 108.7
P9 C107 H10R 108.7
H10Q C107 H10R 107.6
C107 C108 H10S 109.5
C107 C108 H10T 109.5
H10S C108 H10T 109.5
C107 C108 H10U 109.5
H10S C108 H10U 109.5
H10T C108 H10U 109.5

loop_
_geom_bond_atom_site_label_1
_geom_bond_atom_site_label_2
_geom_bond_distance
Rh1 P3 2.3430(5)
Rh1 P2 2.3718(6)
Rh1 P1 2.3738(5)
Rh1 Ge1 2.4502(5)
Rh1 H1 1.56(3)
Rh1 H2 1.51(3)
Ge1 C7 1.9998(16)
Ge1 C1 2.0024(15)
Ge1 C13 2.0037(16)
P1 C19 1.8421(17)
P1 C21 1.8456(17)
P1 C23 1.8463(17)
P2 C27 1.8448(16)
P2 C25 1.8486(17)
P2 C29 1.8501(17)
P3 C31 1.8493(17)
P3 C33 1.8503(17)
P3 C35 1.8560(18)
C1 C2 1.397(2)
C1 C6 1.404(2)
C2 C3 1.395(2)
C2 H2A 0.9500
C3 C4 1.385(2)
C3 H3A 0.9500
C4 C5 1.390(2)
C4 H4A 0.9500
C5 C6 1.392(2)
C5 H5A 0.9500
C6 H6A 0.9500
C7 C12 1.397(2)
C7 C8 1.401(2)
C8 C9 1.388(2)
C8 H8 0.9500
C9 C10 1.381(3)
C9 H9 0.9500
C10 C11 1.385(3)
C10 H10 0.9500
C11 C12 1.393(3)
C11 H11 0.9500
C12 H12 0.9500
C13 C18 1.402(2)
C13 C14 1.403(2)
C14 C15 1.392(2)
C14 H14 0.9500
C15 C16 1.386(3)
C15 H15 0.9500
C16 C17 1.388(3)
C16 H16 0.9500
C17 C18 1.388(2)
C17 H17 0.9500
C18 H18 0.9500
C19 C20 1.527(2)
C19 H19A 0.9900
C19 H19B 0.9900
C20 H20A 0.9800
C20 H20B 0.9800
C20 H20C 0.9800
C21 C22 1.521(3)
C21 H21A 0.9900
C21 H21B 0.9900
C22 H22A 0.9800
C22 H22B 0.9800
C22 H22C 0.9800
C23 C24 1.524(3)
C23 H23A 0.9900
C23 H23B 0.9900
C24 H24A 0.9800
C24 H24B 0.9800
C24 H24C 0.9800
C25 C26 1.525(3)
C25 H25A 0.9900
C25 H25B 0.9900
C26 H26A 0.9800
C26 H26B 0.9800
C26 H26C 0.9800
C27 C28 1.527(2)
C27 H27A 0.9900
C27 H27B 0.9900
C28 H28A 0.9800
C28 H28B 0.9800
C28 H28C 0.9800
C29 C30 1.528(2)
C29 H29A 0.9900
C29 H29B 0.9900
C30 H30A 0.9800
C30 H30B 0.9800
C30 H30C 0.9800
C31 C32 1.525(2)
C31 H31A 0.9900
C31 H31B 0.9900
C32 H32A 0.9800
C32 H32B 0.9800
C32 H32C 0.9800
C33 C34 1.526(2)
C33 H33A 0.9900
C33 H33B 0.9900
C34 H34A 0.9800
C34 H34B 0.9800
C34 H34C 0.9800
C35 C36 1.515(3)
C35 H35A 0.9900
C35 H35B 0.9900
C36 H36A 0.9800
C36 H36B 0.9800
C36 H36C 0.9800
Rh2 P6 2.3334(5)
Rh2 P4 2.3681(6)
Rh2 P5 2.3778(6)
Rh2 Ge2 2.4558(5)
Rh2 H3 1.51(3)
Rh2 H4 1.53(2)
Ge2 C43 1.9955(15)
Ge2 C37 1.9995(16)
Ge2 C49 2.0100(16)
P4 C55 1.8437(16)
P4 C57 1.8488(17)
P4 C59 1.8527(16)
P5 C63 1.8419(18)
P5 C65 1.8454(17)
P5 C61 1.8512(18)
P6 C67 1.8439(17)
P6 C71 1.8453(18)
P6 C69 1.8497(17)
C37 C38 1.398(2)
C37 C42 1.402(2)
C38 C39 1.396(2)
C38 H38 0.9500
C39 C40 1.383(3)
C39 H39 0.9500
C40 C41 1.391(3)
C40 H40 0.9500
C41 C42 1.394(2)
C41 H41 0.9500
C42 H42 0.9500
C43 C48 1.395(2)
C43 C44 1.404(2)
C44 C45 1.390(2)
C44 H44 0.9500
C45 C46 1.387(3)
C45 H45 0.9500
C46 C47 1.391(3)
C46 H46 0.9500
C47 C48 1.395(2)
C47 H47 0.9500
C48 H48 0.9500
C49 C54 1.399(2)
C49 C50 1.403(2)
C50 C51 1.391(2)
C50 H50 0.9500
C51 C52 1.388(3)
C51 H51 0.9500
C52 C53 1.391(3)
C52 H52 0.9500
C53 C54 1.391(2)
C53 H53 0.9500
C54 H54 0.9500
C55 C56 1.527(2)
C55 H55A 0.9900
C55 H55B 0.9900
C56 H56A 0.9800
C56 H56B 0.9800
C56 H56C 0.9800
C57 C58 1.527(2)
C57 H57A 0.9900
C57 H57B 0.9900
C58 H58A 0.9800
C58 H58B 0.9800
C58 H58C 0.9800
C59 C60 1.521(2)
C59 H59A 0.9900
C59 H59B 0.9900
C60 H60A 0.9800
C60 H60B 0.9800
C60 H60C 0.9800
C61 C62 1.529(2)
C61 H61A 0.9900
C61 H61B 0.9900
C62 H62A 0.9800
C62 H62B 0.9800
C62 H62C 0.9800
C63 C64 1.514(3)
C63 H63A 0.9900
C63 H63B 0.9900
C64 H64A 0.9800
C64 H64B 0.9800
C64 H64C 0.9800
C65 C66 1.526(3)
C65 H65A 0.9900
C65 H65B 0.9900
C66 H66A 0.9800
C66 H66B 0.9800
C66 H66C 0.9800
C67 C68 1.531(2)
C67 H67A 0.9900
C67 H67B 0.9900
C68 H68A 0.9800
C68 H68B 0.9800
C68 H68C 0.9800
C69 C70 1.530(2)
C69 H69A 0.9900
C69 H69B 0.9900
C70 H70A 0.9800
C70 H70B 0.9800
C70 H70C 0.9800
C71 C72 1.528(3)
C71 H71A 0.9900
C71 H71B 0.9900
C72 H72A 0.9800
C72 H72B 0.9800
C72 H72C 0.9800
Rh3 P9 2.3262(5)
Rh3 P8 2.3678(6)
Rh3 P7 2.3757(6)
Rh3 Ge3 2.4498(5)
Rh3 H5 1.47(3)
Rh3 H6 1.53(2)
Ge3 C73 1.9999(15)
Ge3 C79 2.0028(15)
Ge3 C85 2.0050(16)
P7 C91 1.8435(17)
P7 C93 1.8513(16)
P7 C95 1.8539(18)
P8 C97 1.8423(18)
P8 C101 1.8441(17)
P8 C99 1.8482(17)
P9 C103 1.8447(17)
P9 C107 1.8455(19)
P9 C105 1.8455(18)
C73 C74 1.394(2)
C73 C78 1.404(2)
C74 C75 1.395(2)
C74 H74 0.9500
C75 C76 1.386(3)
C75 H75 0.9500
C76 C77 1.391(3)
C76 H76 0.9500
C77 C78 1.392(2)
C77 H77 0.9500
C78 H78 0.9500
C79 C80 1.399(2)
C79 C84 1.402(2)
C80 C81 1.401(2)
C80 H80 0.9500
C81 C82 1.384(3)
C81 H81 0.9500
C82 C83 1.392(2)
C82 H82 0.9500
C83 C84 1.391(2)
C83 H83 0.9500
C84 H84 0.9500
C85 C90 1.403(2)
C85 C86 1.403(2)
C86 C87 1.389(2)
C86 H86 0.9500
C87 C88 1.388(2)
C87 H87 0.9500
C88 C89 1.392(2)
C88 H88 0.9500
C89 C90 1.391(2)
C89 H89 0.9500
C90 H90 0.9500
C91 C92 1.527(3)
C91 H91A 0.9900
C91 H91B 0.9900
C92 H92A 0.9800
C92 H92B 0.9800
C92 H92C 0.9800
C93 C94 1.504(3)
C93 H93A 0.9900
C93 H93B 0.9900
C94 H94A 0.9800
C94 H94B 0.9800
C94 H94C 0.9800
C95 C96 1.517(3)
C95 H95A 0.9900
C95 H95B 0.9900
C96 H96A 0.9800
C96 H96B 0.9800
C96 H96C 0.9800
C97 C98 1.526(2)
C97 H97A 0.9900
C97 H97B 0.9900
C98 H98A 0.9800
C98 H98B 0.9800
C98 H98C 0.9800
C99 C100 1.527(2)
C99 H99A 0.9900
C99 H99B 0.9900
C100 H10A 0.9800
C100 H10B 0.9800
C100 H10C 0.9800
C101 C102 1.521(3)
C101 H10W 0.9900
C101 H10X 0.9900
C102 H10D 0.9800
C102 H10E 0.9800
C102 H10F 0.9800
C103 C104 1.526(2)
C103 H10G 0.9900
C103 H10H 0.9900
C104 H10I 0.9800
C104 H10J 0.9800
C104 H10K 0.9800
C105 C106 1.532(3)
C105 H10L 0.9900
C105 H10M 0.9900
C106 H10N 0.9800
C106 H10O 0.9800
C106 H10P 0.9800
C107 C108 1.530(2)
C107 H10Q 0.9900
C107 H10R 0.9900
C108 H10S 0.9800
C108 H10T 0.9800
C108 H10U 0.9800

loop_
_geom_torsion_atom_site_label_1
_geom_torsion_atom_site_label_2
_geom_torsion_atom_site_label_3
_geom_torsion_atom_site_label_4
_geom_torsion
C6 C1 C2 C3 -2.2(3)
Ge1 C1 C2 C3 173.07(13)
C1 C2 C3 C4 0.4(3)
C2 C3 C4 C5 1.3(3)
C3 C4 C5 C6 -1.1(3)
C4 C5 C6 C1 -0.7(3)
C2 C1 C6 C5 2.4(3)
Ge1 C1 C6 C5 -173.13(14)
C12 C7 C8 C9 -1.1(3)
Ge1 C7 C8 C9 -179.18(13)
C7 C8 C9 C10 1.2(3)
C8 C9 C10 C11 0.5(3)
C9 C10 C11 C12 -2.2(3)
C10 C11 C12 C7 2.4(3)
C8 C7 C12 C11 -0.8(3)
Ge1 C7 C12 C11 177.25(16)
C18 C13 C14 C15 -0.1(2)
Ge1 C13 C14 C15 -177.17(14)
C13 C14 C15 C16 1.4(3)
C14 C15 C16 C17 -1.5(3)
C15 C16 C17 C18 0.3(3)
C16 C17 C18 C13 1.1(3)
C14 C13 C18 C17 -1.2(3)
Ge1 C13 C18 C17 175.91(15)
C21 P1 C19 C20 -52.67(17)
C23 P1 C19 C20 48.20(17)
Rh1 P1 C19 C20 -177.51(14)
C19 P1 C21 C22 175.24(14)
C23 P1 C21 C22 71.50(15)
Rh1 P1 C21 C22 -60.51(15)
C19 P1 C23 C24 69.20(15)
C21 P1 C23 C24 171.10(14)
Rh1 P1 C23 C24 -60.92(16)
C27 P2 C25 C26 -71.29(15)
C29 P2 C25 C26 -174.36(14)
Rh1 P2 C25 C26 55.88(15)
C25 P2 C27 C28 -165.35(14)
C29 P2 C27 C28 -64.39(15)
Rh1 P2 C27 C28 69.76(14)
C27 P2 C29 C30 -42.42(16)
C25 P2 C29 C30 56.58(15)
Rh1 P2 C29 C30 -176.20(12)
C33 P3 C31 C32 -39.82(16)
C35 P3 C31 C32 64.24(16)
Rh1 P3 C31 C32 -166.64(13)
C31 P3 C33 C34 -63.20(14)
C35 P3 C33 C34 -170.12(14)
Rh1 P3 C33 C34 55.31(14)
C31 P3 C35 C36 -79.5(2)
C33 P3 C35 C36 24.2(2)
Rh1 P3 C35 C36 158.84(17)
C42 C37 C38 C39 0.7(3)
Ge2 C37 C38 C39 -175.59(14)
C37 C38 C39 C40 -0.8(3)
C38 C39 C40 C41 0.5(3)
C39 C40 C41 C42 -0.3(3)
C40 C41 C42 C37 0.3(3)
C38 C37 C42 C41 -0.5(2)
Ge2 C37 C42 C41 175.91(13)
C48 C43 C44 C45 -1.3(3)
Ge2 C43 C44 C45 -179.00(14)
C43 C44 C45 C46 -0.6(3)
C44 C45 C46 C47 1.6(3)
C45 C46 C47 C48 -0.7(3)
C44 C43 C48 C47 2.2(3)
Ge2 C43 C48 C47 179.76(14)
C46 C47 C48 C43 -1.2(3)
C54 C49 C50 C51 -0.4(2)
Ge2 C49 C50 C51 178.17(13)
C49 C50 C51 C52 -0.1(3)
C50 C51 C52 C53 0.1(3)
C51 C52 C53 C54 0.3(3)
C52 C53 C54 C49 -0.9(3)
C50 C49 C54 C53 0.9(2)
Ge2 C49 C54 C53 -177.75(14)
C57 P4 C55 C56 59.27(14)
C59 P4 C55 C56 164.26(13)
Rh2 P4 C55 C56 -69.70(13)
C55 P4 C57 C58 47.38(15)
C59 P4 C57 C58 -58.30(15)
Rh2 P4 C57 C58 172.00(12)
C55 P4 C59 C60 -18.92(17)
C57 P4 C59 C60 85.35(16)
Rh2 P4 C59 C60 -142.87(14)
C63 P5 C61 C62 53.79(17)
C65 P5 C61 C62 -47.81(17)
Rh2 P5 C61 C62 178.58(13)
C65 P5 C63 C64 -66.37(16)
C61 P5 C63 C64 -170.21(15)
Rh2 P5 C63 C64 65.06(15)
C63 P5 C65 C66 -162.60(14)
C61 P5 C65 C66 -62.00(15)
Rh2 P5 C65 C66 68.87(15)
C71 P6 C67 C68 -166.35(13)
C69 P6 C67 C68 -62.54(14)
Rh2 P6 C67 C68 60.37(14)
C67 P6 C69 C70 -52.12(17)
C71 P6 C69 C70 50.03(17)
Rh2 P6 C69 C70 -172.18(13)
C67 P6 C71 C72 165.37(14)
C69 P6 C71 C72 63.06(16)
Rh2 P6 C71 C72 -69.71(16)
C78 C73 C74 C75 -1.5(3)
Ge3 C73 C74 C75 171.45(15)
C73 C74 C75 C76 0.7(3)
C74 C75 C76 C77 0.6(3)
C75 C76 C77 C78 -1.1(3)
C76 C77 C78 C73 0.2(3)
C74 C73 C78 C77 1.1(3)
Ge3 C73 C78 C77 -172.19(14)
C84 C79 C80 C81 -1.9(2)
Ge3 C79 C80 C81 179.35(13)
C79 C80 C81 C82 1.0(3)
C80 C81 C82 C83 0.4(3)
C81 C82 C83 C84 -0.8(3)
C82 C83 C84 C79 -0.2(3)
C80 C79 C84 C83 1.5(2)
Ge3 C79 C84 C83 -179.66(13)
C90 C85 C86 C87 -1.2(2)
Ge3 C85 C86 C87 179.89(13)
C85 C86 C87 C88 1.0(3)
C86 C87 C88 C89 -0.2(3)
C87 C88 C89 C90 -0.3(3)
C88 C89 C90 C85 0.1(3)
C86 C85 C90 C89 0.7(2)
Ge3 C85 C90 C89 179.63(13)
C93 P7 C91 C92 -166.29(14)
C95 P7 C91 C92 -60.72(16)
Rh3 P7 C91 C92 67.52(15)
C91 P7 C93 C94 24.8(2)
C95 P7 C93 C94 -79.9(2)
Rh3 P7 C93 C94 149.12(18)
C91 P7 C95 C96 -50.17(18)
C93 P7 C95 C96 55.32(17)
Rh3 P7 C95 C96 -175.04(14)
C101 P8 C97 C98 -56.56(17)
C99 P8 C97 C98 44.96(17)
Rh3 P8 C97 C98 178.33(13)
C97 P8 C99 C100 61.55(15)
C101 P8 C99 C100 162.83(14)
Rh3 P8 C99 C100 -68.57(15)
C97 P8 C101 C102 176.46(15)
C99 P8 C101 C102 73.36(16)
Rh3 P8 C101 C102 -58.56(16)
C107 P9 C103 C104 164.66(14)
C105 P9 C103 C104 61.45(15)
Rh3 P9 C103 C104 -62.70(14)
C103 P9 C105 C106 49.27(19)
C107 P9 C105 C106 -53.28(19)
Rh3 P9 C105 C106 169.35(15)
C103 P9 C107 C108 -165.34(15)
C105 P9 C107 C108 -63.06(17)
Rh3 P9 C107 C108 70.30(17)
